data_2103555
loop_
_publ_author_name
'Simons, J.'
'Thomas, H. G.'
'Hall, S. R.'
'Raabe, G.'

_publ_section_title
;
 Synthesis and structure of, and bonding in some derivatives of
 2,6,9,10-tetraoxatricyclo[3.3.1.1^3,8^]decane
;
_journal_issue 1
_journal_name_full 'Acta Crystallographica Section B'
_journal_page_first 63
_journal_page_last 71
_journal_paper_doi 10.1107/S0108768100013331
_journal_volume 57
_journal_year 2001
_chemical_formula_sum 'C13 H20 O7'
_chemical_formula_weight 288.3
_space_group_IT_number 14
_symmetry_cell_setting monoclinic
_symmetry_space_group_name_Hall '-P 2yn'
_symmetry_space_group_name_H-M 'P 1 21/n 1'
_cell_angle_alpha 90.00000
_cell_angle_beta 111.470(10)
_cell_angle_gamma 90.00000
_cell_formula_units_Z 4
_cell_length_a 11.498(3)
_cell_length_b 8.4175(8)
_cell_length_c 15.632(4)
_cell_measurement_reflns_used 25
_cell_measurement_temperature 293
_cell_measurement_theta_max 21.20
_cell_measurement_theta_min 14.80
_cell_volume 1408.0(5)
_computing_data_reduction 'xtal DIFDAT SORTRF ADDREF'
_computing_molecular_graphics xtal
_computing_publication_material 'xtal BONDLA CIFIO'
_computing_structure_refinement 'xtal CRYLSQ'
_computing_structure_solution xtal
_diffrn_ambient_temperature 293
_diffrn_measurement_device_type CAD4
_diffrn_measurement_method \w/2\q
_diffrn_radiation_monochromator '   graphite'
_diffrn_radiation_source '   Cu anode'
_diffrn_radiation_type 'Mo K\a'
_diffrn_radiation_wavelength .71069
_diffrn_reflns_av_R_equivalents .03
_diffrn_reflns_av_sigmaI/netI .015
_diffrn_reflns_limit_h_max 13
_diffrn_reflns_limit_h_min -14
_diffrn_reflns_limit_k_max 10
_diffrn_reflns_limit_k_min -7
_diffrn_reflns_limit_l_max 20
_diffrn_reflns_limit_l_min 0
_diffrn_reflns_number 4175
_diffrn_reflns_reduction_process 'perpendicular monochr Lp'
_diffrn_reflns_theta_max 27.42
_diffrn_reflns_theta_min 1.91
_diffrn_standards_decay_% 1
_diffrn_standards_interval_count 400
_diffrn_standards_number 3
_exptl_absorpt_coefficient_mu .111
_exptl_absorpt_correction_type none
_exptl_crystal_colour colourless
_exptl_crystal_density_diffrn 1.36
_exptl_crystal_description '     irregular'
_exptl_crystal_F_000 616
_exptl_crystal_size_max .50
_exptl_crystal_size_mid .50
_exptl_crystal_size_min .40
_refine_diff_density_max .331
_refine_diff_density_min -.252
_refine_ls_extinction_coef 221E1(12)
_refine_ls_extinction_method Zachariasen
_refine_ls_goodness_of_fit_all 1.001
_refine_ls_goodness_of_fit_ref 1.001
_refine_ls_hydrogen_treatment refall
_refine_ls_matrix_type full
_refine_ls_number_constraints 0
_refine_ls_number_parameters 262
_refine_ls_number_reflns 3196
_refine_ls_number_restraints 0
_refine_ls_R_factor_all .063
_refine_ls_R_factor_gt .063
_refine_ls_shift/su_max .007
_refine_ls_shift/su_mean .0003087
_refine_ls_structure_factor_coef Fsqd
_refine_ls_weighting_details w=1/[(7.15\s^2^(F^2^)]
_refine_ls_weighting_scheme calc
_refine_ls_wR_factor_all .064
_refine_ls_wR_factor_ref .064
_reflns_number_gt 3196
_reflns_number_observed 3196
_reflns_number_total 3196
_reflns_threshold_expression 'Fsqd >  .00 sig(Fsqd)'
_cod_data_source_file jz0010.cif
_cod_data_source_block 5ax
_cod_depositor_comments
;
The following automatic conversions were performed:
'_refine_ls_hydrogen_treatment' value ' refall' changed to 'refall'
according to '/home/saulius/struct/CIF-dictionaries/cif_core.dic'
dictionary named 'cif_core.dic' version 2.4.1 from 2010-06-29.

Automatic conversion script
Id: cif_fix_enum 1527 2010-12-29 10:47:43Z saulius 

The following automatic conversions were performed:

'_refine_ls_hydrogen_treatment' value ' refall' changed to 'refall'
according to /home/saulius/struct/CIF-dictionaries/cif_core.dic
dictionary named 'cif_core.dic' version 2.4.1 from 2010-06-29.

Automatic conversion script
Id: cif_fix_values 1715 2011-07-08 13:25:40Z adriana 
;
_cod_database_code 2103555
_cod_database_fobs_code 2103555

loop_
_symmetry_equiv_pos_as_xyz
+x,+y,+z
1/2-x,1/2+y,1/2-z
-x,-y,-z
1/2+x,1/2-y,1/2+z

loop_
_atom_site_label
_atom_site_fract_x
_atom_site_fract_y
_atom_site_fract_z
_atom_site_U_iso_or_equiv
_atom_site_adp_type
_atom_site_occupancy
C1 .75057(14) .48645(19) .52768(10) .0339(7) Uani 1.00000
C2 .66132(14) .63060(18) .49095(10) .0302(7) Uani 1.00000
C3 .58435(14) .61156(18) .38780(11) .0321(7) Uani 1.00000
O4 .66201(10) .58960(12) .33649(7) .0351(5) Uani 1.00000
C5 .70268(14) .42482(18) .34992(11) .0339(7) Uani 1.00000
C6 .83948(15) .4233(2) .41315(12) .0403(8) Uani 1.00000
O7 .85421(9) .49483(13) .50026(7) .0409(6) Uani 1.00000
O8 .68135(10) .34491(12) .49378(7) .0345(5) Uani 1.00000
C9 .61653(14) .35120(18) .39690(11) .0323(7) Uani 1.00000
O10 .51881(9) .46433(12) .37753(7) .0355(5) Uani 1.00000
C11 .49233(18) .7443(2) .34676(15) .0464(9) Uani 1.00000
C12 .73104(14) .7867(2) .51287(11) .0338(7) Uani 1.00000
O13 .74202(12) .83846(14) .59621(8) .0522(7) Uani 1.00000
C14 .8075(3) .9888(3) .62356(17) .0681(14) Uani 1.00000
O15 .77094(12) .85830(14) .46402(8) .0496(7) Uani 1.00000
C16 .8009(2) .4749(3) .63127(13) .0538(11) Uani 1.00000
C17 .56180(18) .1889(2) .36743(14) .0416(9) Uani 1.00000
C18 .8993(2) .2588(3) .42789(19) .0565(11) Uani 1.00000
C19 .6800(2) .3544(2) .25581(13) .0467(10) Uani 1.00000
O20 .75870(15) .43166(16) .21817(10) .0738(9) Uani 1.00000
H14a .8108(18) 1.009(3) .6841(14) .085(7) Uiso 1.00000
H14b .7609(18) 1.081(2) .5776(13) .085(7) Uiso 1.00000
H14c .888(2) .981(3) .6216(17) .121(12) Uiso 1.00000
H18a .982(2) .269(2) .4704(13) .083(7) Uiso 1.00000
H18b .9076(17) .223(2) .3686(13) .073(7) Uiso 1.00000
H18c .8475(17) .183(2) .4493(12) .074(7) Uiso 1.00000
H17a .5088(17) .192(2) .3015(12) .070(6) Uiso 1.00000
H17b .5135(16) .162(2) .4013(11) .055(6) Uiso 1.00000
H17c .6274(17) .109(2) .3800(11) .063(6) Uiso 1.00000
H16a .7346(17) .477(2) .6572(12) .071(7) Uiso 1.00000
H16b .8658(16) .560(2) .6590(11) .060(6) Uiso 1.00000
H16c .8454(16) .378(2) .6499(12) .062(6) Uiso 1.00000
H11a .5373(18) .847(2) .3466(13) .082(7) Uiso 1.00000
H11b .4384(17) .757(2) .3809(13) .077(7) Uiso 1.00000
H11c .4402(17) .715(2) .2831(13) .074(7) Uiso 1.00000
H19a .7009(14) .2406(19) .2634(10) .042(5) Uiso 1.00000
H19b .5869(11) .3721(14) .2032(8) .013(3) Uiso 1.00000
H2a .6042(12) .6255(15) .5225(8) .023(4) Uiso 1.00000
H6a .8860(13) .4965(18) .3852(9) .039(4) Uiso 1.00000
H20 .731(4) .364(4) .142(3) .28(2) Uiso 1.00000

loop_
_atom_site_aniso_label
_atom_site_aniso_U_11
_atom_site_aniso_U_22
_atom_site_aniso_U_33
_atom_site_aniso_U_12
_atom_site_aniso_U_13
_atom_site_aniso_U_23
C1 .0402(9) .0253(8) .0336(9) -.0041(7) .0103(7) -.0003(7)
C2 .0361(8) .0265(8) .0320(8) -.0025(7) .0171(7) -.0026(7)
C3 .0348(8) .0253(8) .0360(9) -.0007(7) .0125(7) -.0017(7)
O4 .0496(7) .0256(6) .0342(6) .0024(5) .0202(5) .0010(5)
C5 .0431(9) .0227(8) .0397(9) -.0003(7) .0195(8) -.0021(7)
C6 .0389(9) .0321(9) .0556(11) -.0007(7) .0239(9) -.0017(9)
O7 .0329(6) .0364(7) .0500(7) -.0014(5) .0109(5) -.0040(6)
O8 .0433(6) .0256(6) .0330(6) -.0043(5) .0121(5) .0019(5)
C9 .0336(8) .0266(8) .0364(9) -.0014(7) .0124(7) -.0022(7)
O10 .0332(6) .0258(6) .0450(7) -.0014(5) .0111(5) -.0049(5)
C11 .0459(11) .0325(10) .0515(12) .0076(9) .0069(10) -.0005(9)
C12 .0377(8) .0294(9) .0330(9) .0012(7) .0115(7) -.0010(7)
O13 .0851(10) .0331(7) .0403(7) -.0149(7) .0251(7) -.0107(6)
C14 .107(2) .0340(12) .0489(14) -.0197(13) .0118(14) -.0131(11)
O15 .0703(8) .0379(7) .0469(7) -.0170(6) .0290(7) -.0038(6)
C16 .0718(14) .0416(12) .0357(11) -.0028(11) .0053(10) .0029(9)
C17 .0460(10) .0276(9) .0518(12) -.0074(8) .0187(10) -.0053(9)
C18 .0432(11) .0402(12) .0860(17) .0070(10) .0235(12) -.0048(12)
C19 .0708(13) .0323(10) .0466(11) .0001(9) .0331(11) -.0051(9)
O20 .1242(13) .0508(9) .0733(10) -.0132(9) .0682(10) -.0092(8)

loop_
_atom_type_symbol
_atom_type_scat_dispersion_real
_atom_type_scat_dispersion_imag
_atom_type_scat_source
C .002 .002 'Int Tables Vol IV Tables 2.2B and 2.3.1'
H 0 0 'Int Tables Vol IV Tables 2.2B and 2.3.1'
O .008 .006 'Int Tables Vol IV Tables 2.2B and 2.3.1'

loop_
_geom_angle_atom_site_label_1
_geom_angle_atom_site_label_2
_geom_angle_atom_site_label_3
_geom_angle
O7 C1 O8 110.41(13)
O7 C1 C16 107.13(14)
O7 C1 C2 111.45(13)
O8 C1 C16 106.74(14)
O8 C1 C2 108.17(11)
C16 C1 C2 112.83(15)
H2a C2 C12 109.3(8)
H2a C2 C3 107.2(7)
H2a C2 C1 105.1(7)
C12 C2 C3 112.46(13)
C12 C2 C1 111.75(12)
C3 C2 C1 110.74(13)
O4 C3 O10 103.86(12)
O4 C3 C11 110.20(15)
O4 C3 C2 111.59(12)
O10 C3 C11 109.58(12)
O10 C3 C2 106.60(12)
C11 C3 C2 114.40(14)
C3 O4 C5 106.22(12)
O4 C5 C19 107.49(13)
O4 C5 C6 107.66(12)
O4 C5 C9 102.75(13)
C19 C5 C6 113.35(16)
C19 C5 C9 112.81(14)
C6 C5 C9 111.98(14)
H6a C6 O7 104.8(8)
H6a C6 C5 107.4(7)
H6a C6 C18 109.7(9)
O7 C6 C5 110.26(15)
O7 C6 C18 110.24(16)
C5 C6 C18 114.05(14)
C1 O7 C6 116.55(11)
C1 O8 C9 111.64(11)
O10 C9 O8 108.51(13)
O10 C9 C17 109.53(13)
O10 C9 C5 102.86(12)
O8 C9 C17 106.83(13)
O8 C9 C5 109.88(11)
C17 C9 C5 118.88(16)
C9 O10 C3 102.37(11)
H11b C11 H11c 108.1(16)
H11b C11 H11a 110.0(18)
H11b C11 C3 109.9(11)
H11c C11 H11a 109.5(16)
H11c C11 C3 108.5(11)
H11a C11 C3 110.8(11)
O15 C12 O13 122.73(15)
O15 C12 C2 126.32(15)
O13 C12 C2 110.95(15)
C12 O13 C14 115.12(17)
H14c C14 H14a 111.5(19)
H14c C14 H14b 107(2)
H14c C14 O13 109.7(16)
H14a C14 H14b 111.8(17)
H14a C14 O13 105.9(13)
H14b C14 O13 111.1(10)
H16c C16 H16a 107.5(17)
H16c C16 H16b 104.2(14)
H16c C16 C1 109.7(11)
H16a C16 H16b 111.8(16)
H16a C16 C1 112.9(9)
H16b C16 C1 110.3(10)
H17b C17 H17c 107.3(16)
H17b C17 H17a 109.5(15)
H17b C17 C9 108.5(11)
H17c C17 H17a 111.3(15)
H17c C17 C9 111.2(10)
H17a C17 C9 109.0(11)
H18a C18 H18c 113.0(16)
H18a C18 H18b 105.5(18)
H18a C18 C6 107.5(13)
H18c C18 H18b 112.4(16)
H18c C18 C6 109.7(12)
H18b C18 C6 108.6(11)
H19a C19 H19b 110.6(10)
H19a C19 O20 109.6(11)
H19a C19 C5 108.4(9)
H19b C19 O20 103.0(8)
H19b C19 C5 116.6(8)
O20 C19 C5 108.46(15)
H20 O20 C19 102(2)

loop_
_geom_bond_atom_site_label_1
_geom_bond_atom_site_label_2
_geom_bond_distance
C1 O7 1.408(2)
C1 O8 1.4231(18)
C1 C16 1.510(2)
C1 C2 1.557(2)
C2 H2a .956(16)
C2 C12 1.512(2)
C2 C3 1.538(2)
C3 O4 1.414(2)
C3 O10 1.4287(18)
C3 C11 1.511(2)
O4 C5 1.4542(18)
C5 C19 1.517(3)
C5 C6 1.521(2)
C5 C9 1.561(3)
C6 H6a 1.014(17)
C6 O7 1.441(2)
C6 C18 1.526(3)
O8 C9 1.4232(18)
C9 O10 1.4185(18)
C9 C17 1.504(2)
C11 H11b .96(2)
C11 H11c .986(17)
C11 H11a 1.01(2)
C12 O15 1.189(2)
C12 O13 1.335(2)
O13 C14 1.455(3)
C14 H14c .93(3)
C14 H14a .95(2)
C14 H14b 1.062(19)
C16 H16c .948(18)
C16 H16a .99(2)
C16 H16b 1.010(17)
C17 H17b .92(2)
C17 H17c .977(18)
C17 H17a .987(17)
C18 H18a .941(18)
C18 H18c 1.01(2)
C18 H18b 1.01(2)
C19 H19a .985(16)
C19 H19b 1.096(11)
C19 O20 1.406(3)
O20 H20 1.25(4)

loop_
_geom_contact_atom_site_label_1
_geom_contact_atom_site_label_2
_geom_contact_distance
_geom_contact_site_symmetry_2
H17b H17c 1.53(3) .
H16b H16c 1.55(3) .
H18a H18b 1.55(2) .
H14a H14c 1.56(4) .
H16a H16c 1.56(3) .
H17a H17b 1.56(3) .
H11b H11c 1.58(3) .
H14b H14c 1.61(3) .
H11a H11b 1.61(3) .
H17a H17c 1.62(2) .
H18a H18c 1.63(3) .
H11a H11c 1.63(3) .
H16a H16b 1.65(3) .
O15 H20 1.65(5) '2 655'
H14a H14b 1.67(3) .
H18b H18c 1.68(3) .
H19a H19b 1.711(18) .
O13 H14a 1.94(2) .
O7 H6a 1.962(17) .
O20 H19b 1.967(13) .
O20 H19a 1.968(17) .
O13 H14c 1.98(3) .
C9 H17b 2.000(18) .
C6 H18a 2.02(2) .
C1 H2a 2.027(14) .
C1 H16c 2.036(16) .
C3 H2a 2.036(14) .
C12 H2a 2.038(14) .
C3 H11b 2.05(2) .
C9 H17a 2.049(17) .
C3 H11c 2.050(16) .
C5 H19a 2.053(16) .
C19 H20 2.06(5) .
C5 H6a 2.064(15) .
C9 H17c 2.068(18) .
C6 H18b 2.08(2) .
O13 H14b 2.09(2) .
C1 H16b 2.089(15) .
C3 H11a 2.09(2) .
C6 H18c 2.09(2) .
C18 H6a 2.097(15) .
C1 H16a 2.10(2) .
H19b H20 2.19(5) .
O13 O15 2.216(2) .
C3 C9 2.218(2) .
C5 H19b 2.234(11) .
O4 O10 2.2378(17) .
C3 C5 2.294(2) .
H19a H20 2.29(5) .
O8 O10 2.3063(13) .
O7 O8 2.3251(16) .
C5 O10 2.331(2) .
H18b H6a 2.34(2) .
H18b H19a 2.35(2) .
C2 O13 2.3478(18) .
O7 C16 2.349(3) .
O8 C17 2.351(2) .
O8 C16 2.355(2) .
C1 C9 2.355(2) .
C12 C14 2.355(3) .
O4 C9 2.357(2) .
H18a H6a 2.36(2) .
C5 O20 2.373(3) .
C2 O10 2.3792(17) .
O10 C17 2.388(2) .
O13 H2a 2.391(12) .
O4 C19 2.397(2) .
O4 C11 2.399(3) .
O4 C6 2.4020(19) .
O10 C11 2.402(2) .
H17c H11a 2.41(3) '1 545'
C2 O15 2.414(2) .
C2 O8 2.4147(18) .
C1 C6 2.424(3) .
C5 O7 2.4306(17) .
O7 C18 2.434(3) .
H16a H2a 2.44(2) .
H18c H17c 2.44(3) .
C2 O4 2.442(2) .
C5 O8 2.444(2) .
C2 O7 2.452(2) .
O8 H17b 2.477(16) .
O8 H16c 2.495(15) .
O7 H16b 2.497(18) .
H17a H16c 2.50(2) '4 454'
H14c H19b 2.51(3) '4 565'
O10 H2a 2.512(12) .
H17a H19a 2.52(3) .
O4 H6a 2.528(15) .
H17c H19a 2.53(3) .
C3 C12 2.535(2) .
C6 C19 2.539(2) .
C1 C12 2.541(2) .
O20 H6a 2.542(13) .
O7 H18a 2.54(2) .
H17a H19b 2.54(3) .
H14a H11c 2.55(3) '4 565'
O10 H11c 2.545(19) .
C1 C3 2.546(2) .
O15 H14c 2.55(2) .
C6 C9 2.555(3) .
C2 C16 2.555(2) .
C5 C18 2.556(3) .
C12 H14c 2.56(2) .
C2 C11 2.562(2) .
C9 C19 2.564(3) .
O10 H17a 2.565(19) .
O8 H14b 2.57(2) '1 545'
O7 H16c 2.57(2) .
O10 H17b 2.575(17) .
O10 H2a 2.575(16) '3 666'
H11b H2a 2.58(2) .
O4 H20 2.58(4) '2 655'
O8 H17c 2.588(17) .
O4 H11c 2.600(18) .
C16 H2a 2.608(12) .
H11a H20 2.61(5) '2 655'
C14 O15 2.615(3) .
O15 H14b 2.61(2) .
O8 H2a 2.619(13) .
H16b H11c 2.62(3) '4 565'
O4 H11a 2.63(2) .
O20 H19a 2.638(16) '2 655'
O10 H11b 2.64(2) .
O8 H18c 2.64(2) .
C5 C17 2.639(3) .
O15 H11a 2.643(17) .
O8 H16a 2.645(19) .
C6 O8 2.647(2) .
C12 H14b 2.65(2) .
O7 H18a 2.66(2) '3 766'
O4 H19b 2.668(12) .
C1 C5 2.678(2) .
H14b H18c 2.69(3) '1 565'
C12 H20 2.70(5) '2 655'
C19 H17a 2.70(2) .
C17 H19a 2.701(18) .
O15 H17c 2.703(17) '1 565'
H16a H11b 2.71(3) '3 666'
C2 C9 2.721(2) .
H17c H20 2.73(5) '2 645'
C2 H11b 2.726(17) .
C5 H18c 2.727(18) .
H14a H16a 2.73(3) '2 656'
O13 H16b 2.732(17) .
O7 H18c 2.74(2) .
C2 H16a 2.745(18) .
C18 H19a 2.746(13) .
C11 H2a 2.759(12) .
C19 H6a 2.761(13) .
H17b H2a 2.76(2) '3 666'
C9 H19a 2.765(18) .
C6 H19a 2.766(14) .
C3 O8 2.7701(18) .
H14b H16c 2.77(3) '1 565'
C12 H11a 2.782(16) .
O20 H17c 2.79(2) '2 655'
C19 H18b 2.792(17) .
O10 H16a 2.81(2) '3 666'
O15 O20 2.810(2) '2 655'
O4 O20 2.816(2) .
O4 O7 2.8163(14) .
H18c H19a 2.82(2) .
H17b H11a 2.83(3) '1 545'
C5 H18b 2.83(2) .
C1 O10 2.8401(16) .
C6 O20 2.843(3) .
C2 H11a 2.844(18) .
C9 H18c 2.85(2) .
C5 H17a 2.854(18) .
O15 H18a 2.86(2) '3 766'
O7 H6a 2.867(13) '3 766'
H14c H18b 2.87(3) '3 766'
C2 H16b 2.874(15) .
O7 C12 2.878(2) .
O7 C9 2.8824(18) .
O4 H19a 2.888(18) '2 655'
H14c H11c 2.89(3) '4 565'
C5 H17c 2.890(18) .
C17 H11a 2.90(2) '1 545'
O15 H18c 2.91(2) '1 565'
O8 H11b 2.91(2) '3 666'
C3 O15 2.9095(19) .
H14b H17c 2.91(2) '1 565'
H18c H6a 2.91(3) .
C1 O4 2.915(2) .
C9 H19b 2.925(13) .
C17 C19 2.927(3) .
O20 H18b 2.931(17) .
H14b H11b 2.93(3) '3 676'
C12 H16b 2.945(16) .
C14 H11c 2.952(18) '4 565'
O13 H17b 2.95(2) '3 666'
O20 H11a 2.96(2) '2 645'
H18a H6a 2.96(2) '3 766'
O4 O15 2.9716(15) .
C2 C5 2.976(3) .
H16b H11a 2.98(2) '4 565'
H17a H11a 2.98(3) '1 545'
H16a H11c 2.98(3) '3 666'
H19a H6a 2.99(2) '2 645'
O13 H11c 3.010(16) '4 565'
H18c H20 3.02(4) '2 645'
C11 C12 3.031(2) .
H16b H2a 3.035(19) .
C18 C19 3.045(3) .
C19 H17c 3.05(2) .
C17 H18c 3.058(19) .
O4 C12 3.063(2) .
C9 H2a 3.067(14) .
H14c H18c 3.08(3) '1 565'
H2a H2a 3.076(18) '3 666'
H17a H16b 3.08(2) '4 454'
C17 H19b 3.097(14) .
O20 H18b 3.101(18) '2 655'
O10 H14a 3.102(17) '4 464'
O15 H2a 3.104(15) .
C3 O7 3.1129(18) .
C12 H14a 3.11(2) .
O8 C18 3.123(3) .
H19a H6a 3.14(2) .
O13 C16 3.139(2) .
C12 C16 3.142(3) .
C1 H6a 3.152(17) .
O4 O8 3.1522(16) .
C3 H20 3.16(4) '2 655'
C1 O13 3.164(2) .
H18b H19b 3.17(2) '2 645'
H11a H2a 3.18(2) .
C16 H17a 3.180(16) 4
C11 H16a 3.19(2) '3 666'
O10 H19b 3.194(14) .
O7 O15 3.1939(16) .
C18 H17c 3.196(19) .
O13 H16a 3.20(2) .
C11 O15 3.201(2) .
C9 C18 3.202(3) .
O8 H17a 3.203(17) .
C1 H18c 3.21(2) .
H14a H16c 3.21(3) '1 565'
H16b H6a 3.21(3) '3 766'
O8 H2a 3.208(14) '3 666'
O4 H18b 3.21(2) '2 655'
C14 H19b 3.211(12) '4 565'
C11 H16b 3.212(16) '4 464'
O7 H2a 3.214(15) .
H14c H18a 3.22(4) '3 766'
O4 H11b 3.22(2) .
O4 H2a 3.225(15) .
O7 H16a 3.23(2) .
H14b H17b 3.23(2) '1 565'
C9 H2a 3.226(16) '3 666'
O4 O20 3.2284(19) '2 655'
C3 C6 3.229(2) .
O8 H16b 3.231(16) .
O20 H18c 3.236(18) '2 655'
H14a H19b 3.24(3) '4 565'
O10 H17c 3.239(18) .
O10 C19 3.240(3) .
O4 H19a 3.242(16) .
C2 C6 3.247(3) .
C12 H11b 3.249(17) .
C12 H18a 3.25(2) '3 766'
C19 H18c 3.267(17) .
O10 H11a 3.28(2) .
O7 H18b 3.28(2) .
C11 H20 3.29(4) '2 655'
H17b H11b 3.31(3) '3 666'
C14 H16c 3.313(18) '1 565'
C1 C18 3.314(3) .
H14a H11b 3.32(3) '3 676'
C1 O15 3.319(2) .
H16c H11b 3.32(3) '3 666'
C16 H11b 3.32(2) '3 666'
H18a H20 3.32(4) 4
C5 H18a 3.335(19) .
H18b H16b 3.34(3) '3 766'
H6a H20 3.34(4) '2 655'
H16c H19b 3.34(2) 4
C14 H18c 3.35(2) '1 565'
C6 O7 3.350(2) '3 766'
C12 H17c 3.356(17) '1 565'
O7 O7 3.3566(18) '3 766'
O7 C18 3.357(2) '3 766'
C2 H16c 3.364(16) .
C17 H14b 3.369(17) '1 545'
C17 H2a 3.383(15) '3 666'
C11 H14a 3.387(19) '4 464'
C2 H11c 3.388(16) .
H18b H20 3.39(4) '2 645'
C6 H18a 3.39(2) '3 766'
C11 H17c 3.391(18) '1 565'
C5 H17b 3.40(2) .
C9 H6a 3.398(16) .
C18 O20 3.406(3) .
C16 H14b 3.41(2) '1 545'
C2 H20 3.41(5) '2 655'
C5 H20 3.42(5) .
H18b H11c 3.42(3) '2 645'
H18b H17c 3.43(3) .
H14c H16c 3.43(3) '1 565'
C3 C19 3.437(3) .
C12 H16a 3.44(2) .
H18a H16b 3.44(3) '3 766'
H17c H19b 3.44(2) .
H14a H17a 3.44(3) '4 565'
H17a H16a 3.44(2) '4 454'
C17 H16c 3.446(15) '4 454'
H16c H2a 3.46(2) .
H19a H20 3.46(4) '2 645'
C18 H14c 3.47(3) '3 766'
H16c H6a 3.49(3) '3 766'
C1 H14b 3.49(2) '1 545'
C16 H11c 3.496(18) '4 565'
O4 C19 3.503(3) '2 655'
C2 O10 3.503(2) '3 666'
H17b H11b 3.50(3) '1 545'
C6 H17c 3.508(18) .
H19b H6a 3.51(2) '2 645'
C2 H17b 3.52(2) '3 666'
C6 H19b 3.523(10) .
C14 H11b 3.53(2) '3 676'
C3 H19b 3.528(13) .
C9 H14b 3.530(19) '1 545'
C19 H14c 3.53(2) '4 464'
O15 H14a 3.53(2) .
C6 O10 3.539(2) .
H18c H16c 3.55(3) .
C3 H16a 3.55(2) '3 666'
O20 H17a 3.56(2) '2 655'
O15 H19b 3.557(15) '2 655'
C12 H17b 3.56(2) '3 666'
H14b H19b 3.56(2) '4 565'
C17 O20 3.572(3) '2 645'
C3 C17 3.573(2) .
H16a H11c 3.57(2) '4 565'
C16 H14a 3.57(2) '2 646'
C9 C11 3.575(2) .
H18b H20 3.58(4) .
C19 H19a 3.582(16) '2 655'
H6a H6a 3.587(17) '3 766'
C5 H19a 3.587(17) '2 655'
C3 H2a 3.588(15) '3 666'
H18a H19b 3.59(2) 4
C6 C17 3.595(3) .
C1 H18a 3.60(2) .
H11c H2a 3.60(2) .
C18 H14b 3.60(2) '1 545'
O8 H6a 3.601(17) .
H16b H11b 3.60(3) '4 565'
C19 H18b 3.605(19) '2 655'
C5 C11 3.605(3) .
C11 H17b 3.606(17) '1 565'
H14b H16a 3.61(3) '1 565'
O8 C14 3.612(3) '1 545'
H14c H16b 3.61(3) .
C18 O20 3.614(3) '2 645'
C6 H6a 3.615(12) '3 766'
C3 H6a 3.616(16) .
C19 O20 3.621(2) '2 645'
C6 C16 3.622(3) .
H17b H19a 3.62(3) .
O15 C17 3.626(2) '1 565'
O7 O10 3.6336(16) .
C14 H16a 3.63(2) '2 656'
C3 O13 3.637(2) .
H18c H17b 3.64(3) .
O7 H18b 3.637(17) '3 766'
C1 H11b 3.64(2) '3 666'
C18 H20 3.64(4) '2 645'
C1 C17 3.644(2) .
C19 H6a 3.645(15) '2 645'
C9 C16 3.649(2) .
O4 C17 3.653(2) .
O8 H18a 3.66(2) .
O15 H11b 3.660(19) .
O10 C16 3.664(3) '3 666'
C17 H20 3.67(4) '2 645'
O15 C18 3.676(3) '3 766'
C14 H16b 3.677(18) .
C2 H2a 3.680(14) '3 666'
O15 C19 3.680(3) '2 655'
C18 H6a 3.687(13) '3 766'
C17 C18 3.689(3) .
C1 H18a 3.69(2) '3 766'
C14 H18b 3.69(2) '3 766'
C9 H18b 3.69(2) .
C5 H2a 3.694(15) .
C6 H16c 3.70(2) .
C2 C14 3.697(3) .
O7 O13 3.7009(18) .
C3 H14a 3.705(17) '4 464'
O15 H6a 3.707(16) .
C16 H6a 3.709(17) '3 766'
O8 C19 3.715(3) .
C2 H6a 3.716(17) .
O4 H14c 3.72(2) '4 464'
C11 O20 3.720(3) '2 655'
O10 H19a 3.722(18) .
C5 H11c 3.724(19) .
O4 H17a 3.728(19) .
O15 H18b 3.728(16) '3 766'
O7 H20 3.74(4) '2 655'
O10 C12 3.7438(18) .
C9 H11c 3.745(18) .
C6 H19a 3.745(16) '2 655'
C14 H17c 3.746(16) '1 565'
O13 C17 3.746(3) '3 666'
O13 H11a 3.748(17) .
O10 H14c 3.75(2) '4 464'
O8 C12 3.758(2) .
O15 H17b 3.760(17) '1 565'
C18 H16b 3.76(2) '3 766'
C3 H17a 3.767(18) .
C5 H20 3.77(4) '2 655'
C16 H11a 3.777(17) '4 565'
C9 O20 3.779(3) .
O13 H17a 3.78(2) '3 666'
C11 H14c 3.78(2) '4 464'
C14 H17b 3.787(19) '3 666'
O15 H16b 3.789(17) .
O8 H19a 3.792(17) .
O4 C18 3.793(2) .
O7 C19 3.796(2) .
O8 C11 3.796(3) '3 666'
O13 H18a 3.80(2) '3 766'
O15 C18 3.804(3) '1 565'
C11 H14b 3.81(2) '3 676'
C11 C17 3.816(3) '1 565'
O15 H19a 3.817(17) '2 655'
C14 H2a 3.823(13) .
C19 H17b 3.83(2) .
C6 H20 3.83(4) '2 655'
C17 H16b 3.835(16) '4 454'
C16 H11c 3.84(2) '3 666'
O10 C14 3.842(3) '4 464'
C6 C12 3.843(3) .
C11 H17a 3.852(19) '1 565'
C1 H17b 3.852(16) .
C12 O20 3.855(3) '2 655'
C12 H18c 3.86(2) '1 565'
O13 H20 3.86(5) '2 655'
C9 H11b 3.86(2) '3 666'
C18 H14c 3.87(3) '1 545'
C9 H16c 3.874(15) .
C18 H16c 3.88(2) .
C1 H17c 3.880(17) .
C18 H19b 3.880(13) '2 645'
C12 H18b 3.882(18) '3 766'
C3 C16 3.882(2) .
O13 H17c 3.882(17) '1 565'
C11 C14 3.887(3) '4 464'
C6 O15 3.889(2) .
C3 H17b 3.892(17) .
C1 H6a 3.895(15) '3 766'
O13 H18b 3.90(2) '3 766'
O4 H20 3.90(5) .
C5 C12 3.907(2) .
C19 H18a 3.908(17) .
O8 O10 3.9129(18) '3 666'
C1 O10 3.914(2) '3 666'
C6 C6 3.915(2) '3 766'
C6 H16b 3.916(18) .
O20 H11c 3.92(2) '2 645'
C14 H18a 3.92(2) '3 766'
O8 H18b 3.92(2) .
C1 C11 3.921(2) .
O13 H11b 3.922(16) .
C3 O20 3.931(2) '2 655'
C11 H14a 3.93(2) '3 676'
C9 H16a 3.935(18) .
C17 H11b 3.94(2) '1 545'
C11 H18b 3.94(2) '2 655'
O13 H16a 3.94(2) '2 656'
C16 H18c 3.94(2) .
O8 H14c 3.94(2) '1 545'
C9 H11b 3.94(2) .
C6 H16b 3.95(2) '3 766'
C14 H17a 3.950(17) '4 565'
O4 H14a 3.953(18) '4 464'
C12 H11c 3.956(16) .
O7 H14b 3.96(2) '1 545'
C17 H11b 3.96(2) '3 666'
O4 H19b 3.961(14) '2 655'
C12 H6a 3.966(17) .
C2 H14c 3.97(2) .
C11 C16 3.967(4) '3 666'
O20 H18c 3.972(19) .
C1 H2a 3.975(14) '3 666'
O8 H14a 3.98(2) '1 545'
C17 H18b 3.98(2) .
O15 H18b 3.98(2) '1 565'
C11 O13 3.982(2) '4 464'
C6 H20 3.98(4) .
C11 O13 3.985(2) .
C9 H18a 3.99(2) .
C16 H14a 4.00(2) '1 545'
O15 H11c 4.005(16) .
C12 H16c 4.009(18) .
C5 O15 4.011(2) .
C12 H17b 4.011(16) '1 565'
C2 H18a 4.01(2) '3 766'
C3 H14c 4.02(2) '4 464'
C5 H11a 4.02(2) .
C12 C18 4.024(3) '3 766'
C12 H11c 4.024(17) '4 565'
C9 H14a 4.032(17) '4 464'
C11 H16c 4.04(2) '3 666'
C2 O8 4.039(2) '3 666'
C16 H18a 4.04(2) '3 766'
C11 C16 4.044(3) '4 464'
O10 O10 4.052(2) '3 666'
C16 C17 4.052(3) 4
O10 O13 4.0693(19) '3 666'
O15 C16 4.088(3) .
C9 C12 4.088(2) .
C14 C16 4.095(3) '1 565'
O10 C16 4.104(2) .
C6 C18 4.110(3) '3 766'
C3 O8 4.127(2) '3 666'
O7 C17 4.139(2) .
C5 C16 4.142(3) .
C12 C17 4.145(2) '1 565'
C3 O20 4.151(3) .
C2 C17 4.152(2) .
C16 C18 4.163(4) .
O7 O20 4.170(2) .
C2 C9 4.172(3) '3 666'
C1 C19 4.175(3) .
O4 C18 4.180(3) '2 655'
O8 C11 4.201(2) .
C14 C19 4.228(4) '4 565'
C2 C17 4.236(3) '3 666'
C14 C18 4.242(4) '1 565'
O4 C14 4.266(3) '4 464'
C3 C14 4.276(3) '4 464'
C11 C14 4.280(4) '3 676'
C14 C18 4.283(4) '3 766'
O10 O15 4.2850(16) .
O8 O15 4.2902(16) '1 545'
C3 O10 4.296(2) '3 666'
C14 C17 4.309(3) '1 565'
C17 O20 4.314(3) .
C14 C16 4.329(3) .
C18 C19 4.330(3) '2 645'
O20 O20 4.346(2) '2 645'
O20 O20 4.346(2) '2 655'
C5 O20 4.348(2) '2 645'
O10 O20 4.350(2) .
O13 C18 4.354(3) '3 766'
O4 O13 4.3569(18) .
C1 C18 4.387(3) '3 766'
O10 C12 4.388(2) '3 666'
C5 C19 4.388(3) '2 655'
C3 C16 4.390(3) '3 666'
O4 C16 4.396(2) .
C1 C11 4.409(3) '3 666'
C2 C2 4.409(3) '3 666'
C12 C17 4.415(3) '3 666'
C1 C14 4.416(3) '1 545'
C2 C19 4.420(3) .
C2 C3 4.432(3) '3 666'
C11 C19 4.438(3) .

loop_
_geom_torsion_atom_site_label_1
_geom_torsion_atom_site_label_2
_geom_torsion_atom_site_label_3
_geom_torsion_atom_site_label_4
_geom_torsion
O7 C1 C2 C3 75.55(15)
O7 C1 C2 C12 -50.68(17)
O7 C1 C2 H2a -169.1(7)
O8 C1 C2 C3 -46.01(19)
O8 C1 C2 C12 -172.24(14)
O8 C1 C2 H2a 69.4(7)
C16 C1 C2 C3 -163.86(16)
C16 C1 C2 C12 69.9(2)
C16 C1 C2 H2a -48.5(7)
C2 C1 O7 C6 -88.64(15)
O8 C1 O7 C6 31.62(16)
C16 C1 O7 C6 147.49(14)
C2 C1 O8 C9 51.13(18)
O7 C1 O8 C9 -71.07(14)
C16 C1 O8 C9 172.81(15)
C2 C1 C16 H16a 52.4(12)
C2 C1 C16 H16b -73.5(12)
C2 C1 C16 H16c 172.3(13)
O7 C1 C16 H16a 175.4(12)
O7 C1 C16 H16b 49.5(12)
O7 C1 C16 H16c -64.7(13)
O8 C1 C16 H16a -66.3(12)
O8 C1 C16 H16b 167.8(12)
O8 C1 C16 H16c 53.6(13)
C1 C2 C3 O4 -55.63(17)
C1 C2 C3 O10 57.13(17)
C1 C2 C3 C11 178.41(16)
C12 C2 C3 O4 70.20(17)
C12 C2 C3 O10 -177.04(13)
C12 C2 C3 C11 -55.8(2)
H2a C2 C3 O4 -169.7(8)
H2a C2 C3 O10 -56.9(8)
H2a C2 C3 C11 64.3(8)
C1 C2 C12 O13 -86.55(17)
C1 C2 C12 O15 94.22(19)
C3 C2 C12 O13 148.17(14)
C3 C2 C12 O15 -31.1(2)
H2a C2 C12 O13 29.3(7)
H2a C2 C12 O15 -149.9(7)
C2 C3 O4 C5 77.98(13)
O10 C3 O4 C5 -36.48(12)
C11 C3 O4 C5 -153.78(12)
C2 C3 O10 C9 -69.88(15)
O4 C3 O10 C9 48.09(13)
C11 C3 O10 C9 165.81(15)
C2 C3 C11 H11a 67.0(13)
C2 C3 C11 H11b -54.8(11)
C2 C3 C11 H11c -172.7(14)
O4 C3 C11 H11a -59.6(13)
O4 C3 C11 H11b 178.6(11)
O4 C3 C11 H11c 60.6(14)
O10 C3 C11 H11a -173.3(13)
O10 C3 C11 H11b 64.9(11)
O10 C3 C11 H11c -53.1(14)
C3 O4 C5 C6 -106.86(15)
C3 O4 C5 C9 11.48(12)
C3 O4 C5 C19 130.70(14)
O4 C5 C6 O7 60.00(18)
O4 C5 C6 C18 -175.34(18)
O4 C5 C6 H6a -53.6(10)
C9 C5 C6 O7 -52.22(17)
C9 C5 C6 C18 72.4(2)
C9 C5 C6 H6a -165.8(10)
C19 C5 C6 O7 178.75(14)
C19 C5 C6 C18 -56.6(2)
C19 C5 C6 H6a 65.1(10)
O4 C5 C9 O8 -98.12(12)
O4 C5 C9 O10 17.27(13)
O4 C5 C9 C17 138.44(13)
C6 C5 C9 O8 17.14(18)
C6 C5 C9 O10 132.53(13)
C6 C5 C9 C17 -106.30(16)
C19 C5 C9 O8 146.45(13)
C19 C5 C9 O10 -98.16(14)
C19 C5 C9 C17 23.01(18)
O4 C5 C19 O20 65.54(17)
O4 C5 C19 H19a -175.6(10)
O4 C5 C19 H19b -50.1(8)
C6 C5 C19 O20 -53.30(18)
C6 C5 C19 H19a 65.6(10)
C6 C5 C19 H19b -168.9(8)
C9 C5 C19 O20 178.09(13)
C9 C5 C19 H19a -63.0(10)
C9 C5 C19 H19b 62.5(8)
C5 C6 O7 C1 27.30(18)
C18 C6 O7 C1 -99.51(16)
H6a C6 O7 C1 142.5(8)
C5 C6 C18 H18a -176.7(15)
C5 C6 C18 H18b 69.7(11)
C5 C6 C18 H18c -53.5(10)
O7 C6 C18 H18a -52.0(15)
O7 C6 C18 H18b -165.7(11)
O7 C6 C18 H18c 71.2(10)
H6a C6 C18 H18a 62.9(17)
H6a C6 C18 H18b -50.8(14)
H6a C6 C18 H18c -173.9(13)
C1 O8 C9 C5 42.23(17)
C1 O8 C9 O10 -69.52(16)
C1 O8 C9 C17 172.46(15)
C5 C9 O10 C3 -39.13(13)
O8 C9 O10 C3 77.24(14)
C17 C9 O10 C3 -166.48(15)
C5 C9 C17 H17a -60.9(13)
C5 C9 C17 H17b 179.9(10)
C5 C9 C17 H17c 62.2(12)
O8 C9 C17 H17a 174.2(13)
O8 C9 C17 H17b 55.0(10)
O8 C9 C17 H17c -62.7(12)
O10 C9 C17 H17a 56.9(14)
O10 C9 C17 H17b -62.3(10)
O10 C9 C17 H17c 179.9(12)
C2 C12 O13 C14 -179.74(16)
O15 C12 O13 C14 -.5(2)
C12 O13 C14 H14a -178.0(12)
C12 O13 C14 H14b 60.3(14)
C12 O13 C14 H14c -57.6(16)
C5 C19 O20 H20 -179.7(17)
H19a C19 O20 H20 62.2(19)
H19b C19 O20 H20 -55.5(18)
